data_7159556
loop_
_publ_author_name
'Mishra, Vishnu'
'Udaya, Hosahalli S.'
'Anand, Venkataramanarao G.'

_publ_section_title
;
 Tetra S-confused porphyrinoids.
;
_journal_issue 38
_journal_name_full 'Organic &amp; biomolecular chemistry'
_journal_page_first 7691
_journal_page_last 7695
_journal_paper_doi 10.1039/d3ob01270k
_journal_volume 21
_journal_year 2023
_chemical_formula_moiety 'C24 H20 S4'
_chemical_formula_sum 'C24 H20 S4'
_chemical_formula_weight 436.64
_space_group_crystal_system monoclinic
_space_group_IT_number 15
_space_group_name_Hall '-C 2yc'
_space_group_name_H-M_alt 'C 1 2/c 1'
_atom_sites_solution_hydrogens geom
_audit_creation_method SHELXL-2018/3
_audit_update_record
;
2023-04-14 deposited with the CCDC.	2023-09-01 downloaded from the CCDC.
;
_cell_angle_alpha 90
_cell_angle_beta 114.896(4)
_cell_angle_gamma 90
_cell_formula_units_Z 4
_cell_length_a 23.035(4)
_cell_length_b 4.0257(6)
_cell_length_c 23.664(4)
_cell_measurement_reflns_used 2737
_cell_measurement_temperature 273(2)
_cell_measurement_theta_max 27.51
_cell_measurement_theta_min 3.24
_cell_volume 1990.5(6)
_computing_cell_refinement 'Bruker SAINT'
_computing_data_collection 'Bruker APEX2'
_computing_data_reduction 'Bruker SAINT'
_computing_molecular_graphics 'Bruker SHELXTL'
_computing_publication_material 'Bruker SHELXTL'
_computing_structure_refinement 'SHELXL-2018/3 (Sheldrick, 2018)'
_computing_structure_solution 'SHELXT 2014/5 (Sheldrick, 2014)'
_diffrn_ambient_temperature 273(2)
_diffrn_measured_fraction_theta_full 0.999
_diffrn_measured_fraction_theta_max 1.000
_diffrn_measurement_device_type 'Bruker APEX-II CCD'
_diffrn_measurement_method '\f and \w scans'
_diffrn_radiation_type MoK\a
_diffrn_radiation_wavelength 0.71073
_diffrn_reflns_av_R_equivalents 0.0676
_diffrn_reflns_av_unetI/netI 0.0445
_diffrn_reflns_Laue_measured_fraction_full 0.999
_diffrn_reflns_Laue_measured_fraction_max 1.000
_diffrn_reflns_limit_h_max 30
_diffrn_reflns_limit_h_min -30
_diffrn_reflns_limit_k_max 5
_diffrn_reflns_limit_k_min -5
_diffrn_reflns_limit_l_max 31
_diffrn_reflns_limit_l_min -31
_diffrn_reflns_number 18646
_diffrn_reflns_point_group_measured_fraction_full 0.999
_diffrn_reflns_point_group_measured_fraction_max 1.000
_diffrn_reflns_theta_full 25.242
_diffrn_reflns_theta_max 28.402
_diffrn_reflns_theta_min 1.897
_exptl_absorpt_coefficient_mu 0.486
_exptl_crystal_colour Yellow
_exptl_crystal_density_diffrn 1.457
_exptl_crystal_description Rectangular
_exptl_crystal_F_000 912
_refine_diff_density_max 0.383
_refine_diff_density_min -0.315
_refine_diff_density_rms 0.075
_refine_ls_extinction_method none
_refine_ls_goodness_of_fit_ref 1.022
_refine_ls_hydrogen_treatment constr
_refine_ls_matrix_type full
_refine_ls_number_parameters 129
_refine_ls_number_reflns 2520
_refine_ls_number_restraints 0
_refine_ls_restrained_S_all 1.022
_refine_ls_R_factor_all 0.0682
_refine_ls_R_factor_gt 0.0401
_refine_ls_shift/su_max 0.001
_refine_ls_shift/su_mean 0.000
_refine_ls_structure_factor_coef Fsqd
_refine_ls_weighting_details 'w=1/[\s^2^(Fo^2^)+(0.0426P)^2^+2.8872P] where P=(Fo^2^+2Fc^2^)/3'
_refine_ls_weighting_scheme calc
_refine_ls_wR_factor_gt 0.0880
_refine_ls_wR_factor_ref 0.0989
_reflns_Friedel_coverage 0.000
_reflns_number_gt 1836
_reflns_number_total 2520
_reflns_threshold_expression 'I > 2\s(I)'
_cod_data_source_file d3ob01270k2.cif
_cod_data_source_block a1_a
_cod_depositor_comments 'Adding full bibliography for 7159554--7159557.cif.'
_cod_original_cell_volume 1990.6(5)
_cod_original_sg_symbol_H-M 'C 2/c'
_cod_database_code 7159556
_shelx_shelxl_version_number 2018/3
_shelx_space_group_comment
;
The symmetry employed for this shelxl refinement is uniquely defined
by the following loop, which should always be used as a source of
symmetry information in preference to the above space-group names.
They are only intended as comments.
;

loop_
_space_group_symop_operation_xyz
'x, y, z'
'-x, y, -z+1/2'
'x+1/2, y+1/2, z'
'-x+1/2, y+1/2, -z+1/2'
'-x, -y, -z'
'x, -y, z-1/2'
'-x+1/2, -y+1/2, -z'
'x+1/2, -y+1/2, z-1/2'

loop_
_atom_site_label
_atom_site_type_symbol
_atom_site_fract_x
_atom_site_fract_y
_atom_site_fract_z
_atom_site_U_iso_or_equiv
_atom_site_adp_type
_atom_site_occupancy
_atom_site_site_symmetry_order
_atom_site_calc_flag
_atom_site_refinement_flags_posn
_atom_site_refinement_flags_adp
_atom_site_refinement_flags_occupancy
_atom_site_disorder_assembly
_atom_site_disorder_group
S001 S 0.68037(2) 0.96932(14) 0.38929(2) 0.01679(14) Uani 1 1 d . . . . .
S002 S 0.67835(2) 0.48200(14) 0.25410(2) 0.01679(14) Uani 1 1 d . . . . .
C003 C 0.63469(10) 0.5016(6) 0.17454(9) 0.0163(4) Uani 1 1 d . . . . .
C004 C 0.57249(10) 0.6759(6) 0.34478(10) 0.0167(4) Uani 1 1 d . . . . .
H004 H 0.537338 0.550579 0.319147 0.020 Uiso 1 1 calc R U . . .
C005 C 0.57674(10) 0.6629(6) 0.15888(10) 0.0169(4) Uani 1 1 d . . . . .
C006 C 0.63744(10) 0.9631(5) 0.43393(9) 0.0156(4) Uani 1 1 d . . . . .
C007 C 0.57962(10) 0.8032(6) 0.40388(10) 0.0169(4) Uani 1 1 d . . . . .
C008 C 0.62133(10) 0.7535(6) 0.32930(9) 0.0162(4) Uani 1 1 d . . . . .
C009 C 0.46667(10) 0.7696(6) 0.06875(10) 0.0196(5) Uani 1 1 d . . . . .
H009 H 0.448932 0.798107 0.025766 0.024 Uiso 1 1 calc R U . . .
C00A C 0.62044(10) 0.6949(6) 0.26790(10) 0.0164(4) Uani 1 1 d . . . . .
C00B C 0.57100(10) 0.7805(6) 0.21331(10) 0.0167(4) Uani 1 1 d . . . . .
H00B H 0.536290 0.905354 0.211498 0.020 Uiso 1 1 calc R U . . .
C00C C 0.52998(11) 0.7054(6) 0.09406(10) 0.0203(5) Uani 1 1 d . . . . .
H00C H 0.547196 0.684221 0.065056 0.024 Uiso 1 1 calc R U . . .
C00D C 0.66495(11) 1.1230(6) 0.49706(10) 0.0218(5) Uani 1 1 d . . . . .
H00A H 0.687047 1.322852 0.495667 0.033 Uiso 1 1 calc R U . . .
H00D H 0.694384 0.972607 0.526896 0.033 Uiso 1 1 calc R U . . .
H00E H 0.631037 1.175804 0.509004 0.033 Uiso 1 1 calc R U . . .
C00E C 0.66089(11) 0.3523(6) 0.13232(10) 0.0230(5) Uani 1 1 d . . . . .
H00F H 0.626311 0.269972 0.095402 0.034 Uiso 1 1 calc R U . . .
H00G H 0.689155 0.172655 0.153333 0.034 Uiso 1 1 calc R U . . .
H00H H 0.684050 0.518351 0.121078 0.034 Uiso 1 1 calc R U . . .

loop_
_atom_site_aniso_label
_atom_site_aniso_U_11
_atom_site_aniso_U_22
_atom_site_aniso_U_33
_atom_site_aniso_U_23
_atom_site_aniso_U_13
_atom_site_aniso_U_12
S001 0.0122(3) 0.0221(3) 0.0144(3) -0.0014(2) 0.0038(2) -0.0031(2)
S002 0.0120(3) 0.0229(3) 0.0152(3) 0.0008(2) 0.0055(2) 0.0018(2)
C003 0.0154(10) 0.0191(11) 0.0161(10) 0.0007(9) 0.0082(8) -0.0011(9)
C004 0.0119(10) 0.0197(11) 0.0152(10) -0.0009(9) 0.0026(9) -0.0022(9)
C005 0.0162(11) 0.0195(11) 0.0162(10) 0.0009(9) 0.0080(9) -0.0005(9)
C006 0.0146(10) 0.0179(11) 0.0128(9) 0.0019(8) 0.0043(8) 0.0010(9)
C007 0.0165(11) 0.0197(11) 0.0135(10) 0.0027(9) 0.0053(9) 0.0004(9)
C008 0.0112(10) 0.0183(11) 0.0152(10) -0.0006(8) 0.0018(8) 0.0002(9)
C009 0.0207(11) 0.0264(12) 0.0113(10) 0.0005(9) 0.0063(9) 0.0024(10)
C00A 0.0132(10) 0.0195(11) 0.0178(10) -0.0008(9) 0.0077(9) -0.0007(9)
C00B 0.0131(10) 0.0208(11) 0.0171(10) -0.0004(9) 0.0073(9) 0.0004(9)
C00C 0.0209(11) 0.0270(12) 0.0155(10) 0.0015(9) 0.0102(9) 0.0024(10)
C00D 0.0208(12) 0.0250(12) 0.0166(11) -0.0019(9) 0.0051(9) -0.0033(10)
C00E 0.0207(12) 0.0316(14) 0.0184(11) 0.0030(10) 0.0100(10) 0.0068(10)

loop_
_atom_type_symbol
_atom_type_description
_atom_type_scat_dispersion_real
_atom_type_scat_dispersion_imag
_atom_type_scat_source
C C 0.0033 0.0016 'International Tables Vol C Tables 4.2.6.8 and 6.1.1.4'
H H 0.0000 0.0000 'International Tables Vol C Tables 4.2.6.8 and 6.1.1.4'
S S 0.1246 0.1234 'International Tables Vol C Tables 4.2.6.8 and 6.1.1.4'

loop_
_geom_angle_atom_site_label_1
_geom_angle_atom_site_label_2
_geom_angle_atom_site_label_3
_geom_angle
_geom_angle_site_symmetry_1
_geom_angle_site_symmetry_3
_geom_angle_publ_flag
C006 S001 C008 92.29(10) . . ?
C003 S002 C00A 92.39(10) . . ?
C005 C003 C00E 128.6(2) . . ?
C005 C003 S002 111.52(15) . . ?
C00E C003 S002 119.88(16) . . ?
C008 C004 C007 114.4(2) . . ?
C008 C004 H004 122.8 . . ?
C007 C004 H004 122.8 . . ?
C003 C005 C00B 110.97(19) . . ?
C003 C005 C00C 122.3(2) . . ?
C00B C005 C00C 126.7(2) . . ?
C007 C006 C00D 128.8(2) . . ?
C007 C006 S001 111.71(15) . . ?
C00D C006 S001 119.54(16) . . ?
C006 C007 C004 111.09(19) . . ?
C006 C007 C009 122.6(2) . 2_655 ?
C004 C007 C009 126.3(2) . 2_655 ?
C004 C008 C00A 124.31(19) . . ?
C004 C008 S001 110.38(16) . . ?
C00A C008 S001 124.97(16) . . ?
C00C C009 C007 132.3(2) . 2_655 ?
C00C C009 H009 113.9 . . ?
C007 C009 H009 113.9 2_655 . ?
C00B C00A C008 123.98(19) . . ?
C00B C00A S002 110.54(16) . . ?
C008 C00A S002 125.31(16) . . ?
C00A C00B C005 114.46(19) . . ?
C00A C00B H00B 122.8 . . ?
C005 C00B H00B 122.8 . . ?
C009 C00C C005 131.9(2) . . ?
C009 C00C H00C 114.0 . . ?
C005 C00C H00C 114.0 . . ?
C006 C00D H00A 109.5 . . ?
C006 C00D H00D 109.5 . . ?
H00A C00D H00D 109.5 . . ?
C006 C00D H00E 109.5 . . ?
H00A C00D H00E 109.5 . . ?
H00D C00D H00E 109.5 . . ?
C003 C00E H00F 109.5 . . ?
C003 C00E H00G 109.5 . . ?
H00F C00E H00G 109.5 . . ?
C003 C00E H00H 109.5 . . ?
H00F C00E H00H 109.5 . . ?
H00G C00E H00H 109.5 . . ?

loop_
_geom_bond_atom_site_label_1
_geom_bond_atom_site_label_2
_geom_bond_distance
_geom_bond_site_symmetry_2
_geom_bond_publ_flag
S001 C006 1.725(2) . ?
S001 C008 1.730(2) . ?
S002 C003 1.723(2) . ?
S002 C00A 1.728(2) . ?
C003 C005 1.387(3) . ?
C003 C00E 1.494(3) . ?
C004 C008 1.358(3) . ?
C004 C007 1.432(3) . ?
C004 H004 0.9300 . ?
C005 C00B 1.430(3) . ?
C005 C00C 1.467(3) . ?
C006 C007 1.377(3) . ?
C006 C00D 1.500(3) . ?
C007 C009 1.469(3) 2_655 ?
C008 C00A 1.464(3) . ?
C009 C00C 1.348(3) . ?
C009 H009 0.9300 . ?
C00A C00B 1.359(3) . ?
C00B H00B 0.9300 . ?
C00C H00C 0.9300 . ?
C00D H00A 0.9600 . ?
C00D H00D 0.9600 . ?
C00D H00E 0.9600 . ?
C00E H00F 0.9600 . ?
C00E H00G 0.9600 . ?
C00E H00H 0.9600 . ?
